data_1562500
loop_
_publ_author_name
'Rudyk, Brent W.'
'Stoyko, Stanislav S.'
'Mar, Arthur'

_publ_section_title
;
 Rare-earth transition-metal indium sulphides RE3FeInS7 (RE=La--Pr),
 RE3CoInS7 (RE=La, Ce), and La3NiInS7
;
_journal_name_full 'Journal of Solid State Chemistry'
_journal_page_first 78
_journal_page_last 85
_journal_paper_doi 10.1016/j.jssc.2013.09.035
_journal_volume 208
_journal_year 2013
_chemical_formula_structural 'Ce3 Fe In S7'
_chemical_formula_sum 'Ce3 Fe In S7'
_chemical_formula_weight 815.45
_chemical_name_common 'cerium iron indium sulphide (3/1/1/7)'
_chemical_name_systematic 'cerium iron indium sulphide (3/1/1/7)'
_space_group_IT_number 173
_space_group_name_Hall 'P 6c'
_space_group_name_H-M_alt 'P 63'
_symmetry_cell_setting hexagonal
_symmetry_space_group_name_Hall 'P 6c'
_symmetry_space_group_name_H-M 'P 63'
_atom_sites_solution_hydrogens .
_atom_sites_solution_primary direct
_atom_sites_solution_secondary difmap
_audit_creation_method SHELXL-97
_cell_angle_alpha 90.00
_cell_angle_beta 90.00
_cell_angle_gamma 120.00
_cell_formula_units_Z 2
_cell_length_a 10.0280(8)
_cell_length_b 10.0280(8)
_cell_length_c 6.2720(5)
_cell_measurement_reflns_used 6485
_cell_measurement_temperature 173(2)
_cell_measurement_theta_max 33.16
_cell_measurement_theta_min 2.34
_cell_volume 546.22(8)
_computing_cell_refinement 'Bruker SAINT 7.68A (Bruker, 2009)'
_computing_data_collection 'Bruker SMART 5.054 (Bruker, 1999)'
_computing_data_reduction 'Bruker SAINT 7.68A'
_computing_molecular_graphics 'ATOMS 5.1 (Dowty, 1999)'
_computing_publication_material 'Bruker SHELXTL 6.12'
_computing_structure_refinement 'Bruker SHELXTL 6.12'
_computing_structure_solution 'Bruker SHELXTL 6.12'
_diffrn_ambient_temperature 173(2)
_diffrn_measured_fraction_theta_full 0.992
_diffrn_measured_fraction_theta_max 0.992
_diffrn_measurement_device_type 'Bruker PLATFORM/SMART APEX II CCD'
_diffrn_measurement_method '\w scans'
_diffrn_radiation_monochromator graphite
_diffrn_radiation_source 'fine-focus sealed tube'
_diffrn_radiation_type MoK\a
_diffrn_radiation_wavelength 0.71073
_diffrn_reflns_av_R_equivalents 0.0237
_diffrn_reflns_av_sigmaI/netI 0.0186
_diffrn_reflns_limit_h_max 15
_diffrn_reflns_limit_h_min -14
_diffrn_reflns_limit_k_max 15
_diffrn_reflns_limit_k_min -15
_diffrn_reflns_limit_l_max 9
_diffrn_reflns_limit_l_min -9
_diffrn_reflns_number 7485
_diffrn_reflns_theta_full 33.16
_diffrn_reflns_theta_max 33.16
_diffrn_reflns_theta_min 2.35
_exptl_absorpt_coefficient_mu 16.896
_exptl_absorpt_correction_T_max 0.5966
_exptl_absorpt_correction_T_min 0.2414
_exptl_absorpt_correction_type numerical
_exptl_absorpt_process_details 'Bruker SHELXTL 6.12 (Sheldrick, 2001)'
_exptl_crystal_colour grey
_exptl_crystal_density_diffrn 4.958
_exptl_crystal_density_method 'not measured'
_exptl_crystal_description irregular
_exptl_crystal_F_000 722
_exptl_crystal_size_max 0.17
_exptl_crystal_size_mid 0.08
_exptl_crystal_size_min 0.06
_refine_diff_density_max 1.457
_refine_diff_density_min -0.975
_refine_diff_density_rms 0.160
_refine_ls_abs_structure_details 'Flack H D (1983), Acta Cryst. A39, 876-881'
_refine_ls_abs_structure_Flack 0.019(14)
_refine_ls_extinction_coef 0.0055(2)
_refine_ls_extinction_expression Fc^*^=kFc[1+0.001xFc^2^\l^3^/sin(2\q)]^-1/4^
_refine_ls_extinction_method SHELXL
_refine_ls_goodness_of_fit_ref 1.108
_refine_ls_hydrogen_treatment .
_refine_ls_matrix_type full
_refine_ls_number_parameters 39
_refine_ls_number_reflns 1376
_refine_ls_number_restraints 1
_refine_ls_restrained_S_all 1.107
_refine_ls_R_factor_all 0.0149
_refine_ls_R_factor_gt 0.0143
_refine_ls_shift/su_max 0.001
_refine_ls_shift/su_mean 0.000
_refine_ls_structure_factor_coef Fsqd
_refine_ls_weighting_details 'calc w=1/[\s^2^(Fo^2^)+(0.0164P)^2^+0.1220P] where P=(Fo^2^+2Fc^2^)/3'
_refine_ls_weighting_scheme calc
_refine_ls_wR_factor_gt 0.0333
_refine_ls_wR_factor_ref 0.0334
_reflns_number_gt 1353
_reflns_number_total 1376
_reflns_threshold_expression I>2s\(I)
_cod_data_source_file JSSC-2013-208-78.cif
_cod_data_source_block Ce3FeInS7
_cod_database_code 1562500

loop_
_symmetry_equiv_pos_as_xyz
'x, y, z'
'-y, x-y, z'
'-x+y, -x, z'
'-x, -y, z+1/2'
'y, -x+y, z+1/2'
'x-y, x, z+1/2'

loop_
_atom_site_label
_atom_site_type_symbol
_atom_site_fract_x
_atom_site_fract_y
_atom_site_fract_z
_atom_site_U_iso_or_equiv
_atom_site_adp_type
_atom_site_occupancy
_atom_site_symmetry_multiplicity
_atom_site_calc_flag
_atom_site_refinement_flags
_atom_site_disorder_assembly
_atom_site_disorder_group
Ce Ce 0.374243(17) 0.222941(17) 0.19318(4) 0.00868(5) Uani 1 1 d . . .
Fe Fe 0.0000 0.0000 0.00000(12) 0.00964(15) Uani 1 3 d S . .
In In 0.3333 0.6667 0.12123(6) 0.00989(8) Uani 1 3 d S . .
S1 S 0.09718(8) 0.23309(8) 0.25986(13) 0.00896(13) Uani 1 1 d . . .
S2 S 0.51499(9) 0.08069(9) 0.45427(12) 0.00915(13) Uani 1 1 d . . .
S3 S 0.3333 0.6667 0.5007(2) 0.0086(2) Uani 1 3 d S . .

loop_
_atom_site_aniso_label
_atom_site_aniso_U_11
_atom_site_aniso_U_22
_atom_site_aniso_U_33
_atom_site_aniso_U_23
_atom_site_aniso_U_13
_atom_site_aniso_U_12
Ce 0.00638(7) 0.00837(7) 0.01043(7) 0.00045(7) -0.00053(6) 0.00305(5)
Fe 0.00984(19) 0.00984(19) 0.0092(4) 0.000 0.000 0.00492(10)
In 0.01100(11) 0.01100(11) 0.00767(14) 0.000 0.000 0.00550(5)
S1 0.0075(3) 0.0087(3) 0.0110(3) -0.0007(2) 0.0002(2) 0.0042(3)
S2 0.0084(3) 0.0085(3) 0.0093(3) 0.0011(2) 0.0010(2) 0.0033(3)
S3 0.0086(3) 0.0086(3) 0.0084(6) 0.000 0.000 0.00432(17)

loop_
_atom_type_symbol
_atom_type_description
_atom_type_scat_dispersion_real
_atom_type_scat_dispersion_imag
_atom_type_scat_source
S S 0.1246 0.1234 'International Tables Vol C Tables 4.2.6.8 and 6.1.1.4'
Fe Fe 0.3463 0.8444 'International Tables Vol C Tables 4.2.6.8 and 6.1.1.4'
In In -0.7276 1.3100 'International Tables Vol C Tables 4.2.6.8 and 6.1.1.4'
Ce Ce -0.2486 2.6331 'International Tables Vol C Tables 4.2.6.8 and 6.1.1.4'

loop_
_geom_angle_atom_site_label_1
_geom_angle_atom_site_label_2
_geom_angle_atom_site_label_3
_geom_angle
_geom_angle_site_symmetry_1
_geom_angle_site_symmetry_3
S3 Ce S1 151.83(2) 4_664 .
S3 Ce S2 78.32(2) 4_664 3_665
S1 Ce S2 95.79(2) . 3_665
S3 Ce S1 127.503(16) 4_664 3
S1 Ce S1 75.08(3) . 3
S2 Ce S1 136.94(2) 3_665 3
S3 Ce S2 76.93(2) 4_664 .
S1 Ce S2 130.03(2) . .
S2 Ce S2 82.15(3) 3_665 .
S1 Ce S2 73.48(2) 3 .
S3 Ce S1 88.46(3) 4_664 5_554
S1 Ce S1 79.43(2) . 5_554
S2 Ce S1 142.16(2) 3_665 5_554
S1 Ce S1 78.53(2) 3 5_554
S2 Ce S1 129.40(2) . 5_554
S3 Ce S2 75.421(18) 4_664 6_554
S1 Ce S2 76.60(2) . 6_554
S2 Ce S2 71.482(11) 3_665 6_554
S1 Ce S2 141.39(2) 3 6_554
S2 Ce S2 144.92(2) . 6_554
S1 Ce S2 70.90(2) 5_554 6_554
S3 Ce Fe 132.37(3) 4_664 .
S1 Ce Fe 47.212(17) . .
S2 Ce Fe 142.984(17) 3_665 .
S1 Ce Fe 46.982(16) 3 .
S2 Ce Fe 120.267(17) . .
S1 Ce Fe 45.207(18) 5_554 .
S2 Ce Fe 94.413(16) 6_554 .
S3 Ce In 71.52(2) 4_664 4_665
S1 Ce In 121.323(19) . 4_665
S2 Ce In 41.151(15) 3_665 4_665
S1 Ce In 108.338(17) 3 4_665
S2 Ce In 41.075(15) . 4_665
S1 Ce In 158.996(16) 5_554 4_665
S2 Ce In 108.636(15) 6_554 4_665
Fe Ce In 151.491(13) . 4_665
S1 Fe S1 88.20(3) 4_554 6_554
S1 Fe S1 88.20(3) 4_554 5_554
S1 Fe S1 88.20(3) 6_554 5_554
S1 Fe S1 93.365(15) 4_554 3
S1 Fe S1 177.81(4) 6_554 3
S1 Fe S1 93.365(15) 5_554 3
S1 Fe S1 93.365(15) 4_554 2
S1 Fe S1 93.365(15) 6_554 2
S1 Fe S1 177.81(4) 5_554 2
S1 Fe S1 85.03(3) 3 2
S1 Fe S1 177.81(4) 4_554 .
S1 Fe S1 93.365(15) 6_554 .
S1 Fe S1 93.365(15) 5_554 .
S1 Fe S1 85.03(3) 3 .
S1 Fe S1 85.03(3) 2 .
S1 Fe Ce 125.036(17) 4_554 2
S1 Fe Ce 56.862(19) 6_554 2
S1 Fe Ce 126.366(17) 5_554 2
S1 Fe Ce 120.95(3) 3 2
S1 Fe Ce 53.683(17) 2 2
S1 Fe Ce 54.974(16) . 2
S1 Fe Ce 126.366(17) 4_554 .
S1 Fe Ce 125.036(17) 6_554 .
S1 Fe Ce 56.862(19) 5_554 .
S1 Fe Ce 54.974(16) 3 .
S1 Fe Ce 120.95(3) 2 .
S1 Fe Ce 53.683(17) . .
Ce Fe Ce 108.598(13) 2 .
S1 Fe Ce 56.862(19) 4_554 3
S1 Fe Ce 126.366(17) 6_554 3
S1 Fe Ce 125.036(17) 5_554 3
S1 Fe Ce 53.683(17) 3 3
S1 Fe Ce 54.974(16) 2 3
S1 Fe Ce 120.95(3) . 3
Ce Fe Ce 108.598(13) 2 3
Ce Fe Ce 108.597(13) . 3
S3 In S2 115.365(19) . 5_564
S3 In S2 115.365(19) . 4_664
S2 In S2 102.99(2) 5_564 4_664
S3 In S2 115.365(19) . 6_554
S2 In S2 102.99(2) 5_564 6_554
S2 In S2 102.99(2) 4_664 6_554
S3 In Ce 136.309(6) . 4_664
S2 In Ce 108.31(2) 5_564 4_664
S2 In Ce 52.544(18) 4_664 4_664
S2 In Ce 50.555(18) 6_554 4_664
S3 In Ce 136.309(6) . 6_554
S2 In Ce 50.554(18) 5_564 6_554
S2 In Ce 108.31(2) 4_664 6_554
S2 In Ce 52.545(18) 6_554 6_554
Ce In Ce 73.487(9) 4_664 6_554
S3 In Ce 136.308(6) . 5_564
S2 In Ce 52.544(18) 5_564 5_564
S2 In Ce 50.555(18) 4_664 5_564
S2 In Ce 108.32(2) 6_554 5_564
Ce In Ce 73.486(9) 4_664 5_564
Ce In Ce 73.486(9) 6_554 5_564
Fe S1 Fe 75.24(2) 4 .
Fe S1 Ce 89.23(2) 4 .
Fe S1 Ce 79.10(2) . .
Fe S1 Ce 87.95(2) 4 2
Fe S1 Ce 78.04(2) . 2
Ce S1 Ce 156.94(3) . 2
Fe S1 Ce 77.93(3) 4 6
Fe S1 Ce 153.15(3) . 6
Ce S1 Ce 101.56(2) . 6
Ce S1 Ce 100.21(2) 2 6
In S2 Ce 88.29(2) 4_665 2_655
In S2 Ce 86.38(2) 4_665 .
Ce S2 Ce 99.46(2) 2_655 .
In S2 Ce 116.09(3) 4_665 5
Ce S2 Ce 151.04(3) 2_655 5
Ce S2 Ce 97.55(2) . 5
In S3 Ce 115.21(2) . 4_665
In S3 Ce 115.21(2) . 6
Ce S3 Ce 103.17(3) 4_665 6
In S3 Ce 115.21(2) . 5_565
Ce S3 Ce 103.17(3) 4_665 5_565
Ce S3 Ce 103.17(3) 6 5_565

loop_
_geom_bond_atom_site_label_1
_geom_bond_atom_site_label_2
_geom_bond_distance
_geom_bond_site_symmetry_2
Ce S3 2.8348(6) 4_664
Ce S1 2.8614(7) .
Ce S2 2.8686(8) 3_665
Ce S1 2.9189(7) 3
Ce S2 2.9533(8) .
Ce S1 2.9860(9) 5_554
Ce S2 3.0694(8) 6_554
Ce Fe 3.4872(4) .
Ce In 3.7129(4) 4_665
Fe S1 2.5306(9) 4_554
Fe S1 2.5306(9) 6_554
Fe S1 2.5306(9) 5_554
Fe S1 2.6061(9) 3
Fe S1 2.6061(9) 2
Fe S1 2.6061(9) .
Fe Ce 3.4871(4) 2
Fe Ce 3.4872(4) 3
In S3 2.3798(13) .
In S2 2.4444(8) 5_564
In S2 2.4444(8) 4_664
In S2 2.4444(8) 6_554
In Ce 3.7130(4) 4_664
In Ce 3.7130(4) 6_554
In Ce 3.7130(4) 5_564
S1 Fe 2.5306(9) 4
S1 Ce 2.9189(7) 2
S1 Ce 2.9860(9) 6
S2 In 2.4444(8) 4_665
S2 Ce 2.8686(8) 2_655
S2 Ce 3.0694(8) 5
S3 Ce 2.8348(6) 4_665
S3 Ce 2.8348(6) 6
S3 Ce 2.8349(6) 5_565
